data_2237133
loop_
_publ_author_name
'Venter, Gertruida J. S.'
'Steyl, Gideon'
'Roodt, Andreas'

_publ_section_title
;
 2,6-Dichloroaniline--4-(2,6-dichloroanilino)pent-3-en-2-one (1/2)
;
_journal_coeditor_code FB2272
_journal_issue 1
_journal_name_full 'Acta Crystallographica Section E'
_journal_page_first o34
_journal_page_last o35
_journal_paper_doi 10.1107/S1600536812049227
_journal_volume 69
_journal_year 2013
_chemical_formula_iupac 'C6 H5 Cl2 N, 2C11 H11 Cl2 N O'
_chemical_formula_moiety 'C6 H5 Cl2 N, 2(C11 H11 Cl2 N O)'
_chemical_formula_sum 'C28 H27 Cl6 N3 O2'
_chemical_formula_weight 650.23
_chemical_name_systematic
;
2,6-Dichloroaniline--4-(2,6-dichloroanilino)pent-3-en-2-one (1/2)
;
_space_group_IT_number 15
_symmetry_cell_setting monoclinic
_symmetry_space_group_name_Hall '-C 2yc'
_symmetry_space_group_name_H-M 'C 1 2/c 1'
_atom_sites_solution_hydrogens difmap
_atom_sites_solution_primary direct
_atom_sites_solution_secondary difmap
_audit_creation_method 'WinGX routine CIF_UPDATE'
_cell_angle_alpha 90
_cell_angle_beta 104.7940(10)
_cell_angle_gamma 90
_cell_formula_units_Z 4
_cell_length_a 15.71400(10)
_cell_length_b 8.7210(2)
_cell_length_c 22.9950(4)
_cell_measurement_reflns_used 9993
_cell_measurement_temperature 100(2)
_cell_measurement_theta_max 28.22
_cell_measurement_theta_min 2.84
_cell_volume 3046.81(9)
_computing_cell_refinement '<i>SAINT-Plus</i> (Bruker, 2004)'
_computing_data_collection '<i>APEX2</i> (Bruker, 2005)'
_computing_data_reduction '<i>SAINT-Plus</i> (Bruker, 2004)'
_computing_molecular_graphics '<i>DIAMOND</i> (Brandenburg & Putz, 2005)'
_computing_publication_material '<i>WinGX</i> (Farrugia, 2012)'
_computing_structure_refinement '<i>SHELXL97</i> (Sheldrick, 2008)'
_computing_structure_solution '<i>SHELXS97</i> (Sheldrick, 2008)'
_diffrn_ambient_temperature 100(2)
_diffrn_measured_fraction_theta_full 0.995
_diffrn_measured_fraction_theta_max 0.995
_diffrn_measurement_device_type
;
Bruker X8 APEXII 4K KappaCCD
;
_diffrn_measurement_method '\w and \f scans'
_diffrn_radiation_monochromator graphite
_diffrn_radiation_source 'fine-focus sealed tube'
_diffrn_radiation_type MoK\a
_diffrn_radiation_wavelength 0.71073
_diffrn_reflns_av_R_equivalents 0.0343
_diffrn_reflns_limit_h_max 20
_diffrn_reflns_limit_h_min -20
_diffrn_reflns_limit_k_max 11
_diffrn_reflns_limit_k_min -11
_diffrn_reflns_limit_l_max 30
_diffrn_reflns_limit_l_min -30
_diffrn_reflns_number 34421
_diffrn_reflns_theta_full 28.36
_diffrn_reflns_theta_max 28.36
_diffrn_reflns_theta_min 3.06
_exptl_absorpt_coefficient_mu 0.595
_exptl_absorpt_correction_T_max 0.8954
_exptl_absorpt_correction_T_min 0.8371
_exptl_absorpt_correction_type multi-scan
_exptl_absorpt_process_details
;
(<i>SADABS</i>; Bruker, 2004)
;
_exptl_crystal_colour colourless
_exptl_crystal_density_diffrn 1.418
_exptl_crystal_density_method 'not measured'
_exptl_crystal_description cuboid
_exptl_crystal_F_000 1336
_exptl_crystal_size_max 0.31
_exptl_crystal_size_mid 0.25
_exptl_crystal_size_min 0.19
_refine_diff_density_max 0.32
_refine_diff_density_min -0.228
_refine_ls_extinction_method none
_refine_ls_goodness_of_fit_ref 1.042
_refine_ls_hydrogen_treatment mixed
_refine_ls_matrix_type full
_refine_ls_number_constraints 46
_refine_ls_number_parameters 186
_refine_ls_number_reflns 3785
_refine_ls_number_restraints 0
_refine_ls_restrained_S_all 1.042
_refine_ls_R_factor_all 0.0327
_refine_ls_R_factor_gt 0.0272
_refine_ls_shift/su_max 0.002
_refine_ls_shift/su_mean 0.000
_refine_ls_structure_factor_coef Fsqd
_refine_ls_weighting_details 'calc w=1/[\s^2^(Fo^2^)+(0.0394P)^2^+2.1199P] where P=(Fo^2^+2Fc^2^)/3'
_refine_ls_weighting_scheme calc
_refine_ls_wR_factor_ref 0.0765
_reflns_number_gt 3305
_reflns_number_total 3785
_reflns_threshold_expression I>2\s(I)
_cod_data_source_file fb2272.cif
_cod_data_source_block I
_cod_original_sg_symbol_H-M 'C 2/c'
_cod_database_code 2237133
_cod_database_fobs_code 2237133

loop_
_symmetry_equiv_pos_as_xyz
'x, y, z'
'-x, y, -z+1/2'
'x+1/2, y+1/2, z'
'-x+1/2, y+1/2, -z+1/2'
'-x, -y, -z'
'x, -y, z-1/2'
'-x+1/2, -y+1/2, -z'
'x+1/2, -y+1/2, z-1/2'

loop_
_atom_site_type_symbol
_atom_site_label
_atom_site_fract_x
_atom_site_fract_y
_atom_site_fract_z
_atom_site_U_iso_or_equiv
_atom_site_adp_type
_atom_site_calc_flag
_atom_site_refinement_flags
_atom_site_occupancy
_atom_site_symmetry_multiplicity
C C1 0.29987(9) 1.0652(2) 0.10718(6) 0.0321(3) Uani d . 1 8
H H1A 0.3066 0.9907 0.0768 0.048 Uiso calc R 1 8
H H1B 0.3555 1.0741 0.1382 0.048 Uiso calc R 1 8
H H1C 0.2839 1.1653 0.0881 0.048 Uiso calc R 1 8
C C2 0.22871(8) 1.01235(15) 0.13549(6) 0.0223(3) Uani d . 1 8
C C3 0.24331(9) 0.99643(17) 0.19672(6) 0.0261(3) Uani d . 1 8
H H3 0.3002 1.0201 0.2213 0.031 Uiso calc R 1 8
C C4 0.17787(8) 0.94637(14) 0.22541(6) 0.0214(2) Uani d . 1 8
C C5 0.20270(10) 0.9341(2) 0.29307(6) 0.0344(3) Uani d . 1 8
H H5A 0.2077 1.0371 0.3107 0.052 Uiso calc R 1 8
H H5B 0.2593 0.8809 0.3065 0.052 Uiso calc R 1 8
H H5C 0.1573 0.8763 0.3060 0.052 Uiso calc R 1 8
C C111 0.12706(7) 0.99074(14) 0.03518(5) 0.0174(2) Uani d . 1 8
C C112 0.10240(8) 1.12965(14) 0.00548(6) 0.0211(2) Uani d . 1 8
C C113 0.07626(8) 1.13817(16) -0.05687(6) 0.0252(3) Uani d . 1 8
H H113 0.0594 1.2337 -0.0762 0.030 Uiso calc R 1 8
C C114 0.07507(8) 1.00632(17) -0.09046(6) 0.0271(3) Uani d . 1 8
H H114 0.0572 1.0116 -0.1331 0.032 Uiso calc R 1 8
C C115 0.09966(9) 0.86664(16) -0.06261(6) 0.0256(3) Uani d . 1 8
H H115 0.0991 0.7764 -0.0858 0.031 Uiso calc R 1 8
C C116 0.12516(8) 0.86044(14) -0.00031(6) 0.0201(2) Uani d . 1 8
C C211 0.0000 0.53418(19) 0.2500 0.0181(3) Uani d S 1 4
C C212 0.02876(8) 0.44701(14) 0.20698(5) 0.0183(2) Uani d . 1 8
C C213 0.03042(8) 0.28839(14) 0.20718(5) 0.0217(3) Uani d . 1 8
H H213 0.0523 0.2345 0.1781 0.026 Uiso calc R 1 8
C C214 0.0000 0.2083(2) 0.2500 0.0244(4) Uani d S 1 4
H H214 0.0000 0.0993 0.2500 0.029 Uiso calc SR 1 4
N N11 0.14928(7) 0.98030(13) 0.09874(5) 0.0198(2) Uani d . 1 8
H H11 0.1130(10) 0.9500(18) 0.1164(7) 0.024 Uiso d . 1 8
N N21 0.0000 0.68981(18) 0.2500 0.0275(4) Uani d S 1 4
H H21 0.0252(11) 0.737(2) 0.2268(7) 0.033 Uiso d . 1 8
O O12 0.10094(6) 0.91464(10) 0.19690(4) 0.02136(19) Uani d . 1 8
Cl Cl12 0.10261(2) 1.29453(4) 0.047476(17) 0.03288(10) Uani d . 1 8
Cl Cl16 0.15505(2) 0.68546(4) 0.034586(16) 0.03104(10) Uani d . 1 8
Cl Cl22 0.06336(2) 0.54706(3) 0.151471(13) 0.02337(9) Uani d . 1 8

loop_
_atom_site_aniso_label
_atom_site_aniso_U_11
_atom_site_aniso_U_22
_atom_site_aniso_U_33
_atom_site_aniso_U_12
_atom_site_aniso_U_13
_atom_site_aniso_U_23
C1 0.0179(6) 0.0563(9) 0.0219(6) -0.0084(6) 0.0044(5) 0.0032(6)
C2 0.0167(6) 0.0298(6) 0.0201(6) -0.0027(5) 0.0040(5) 0.0004(5)
C3 0.0184(6) 0.0399(7) 0.0182(6) -0.0047(5) 0.0016(5) 0.0014(5)
C4 0.0231(6) 0.0223(6) 0.0181(6) 0.0001(5) 0.0042(5) 0.0011(5)
C5 0.0301(7) 0.0548(9) 0.0176(6) -0.0073(7) 0.0049(5) 0.0035(6)
C111 0.0136(5) 0.0222(6) 0.0167(5) -0.0025(4) 0.0044(4) 0.0011(4)
C112 0.0173(6) 0.0208(6) 0.0260(6) -0.0024(5) 0.0069(5) 0.0012(5)
C113 0.0172(6) 0.0305(7) 0.0274(6) -0.0005(5) 0.0048(5) 0.0124(5)
C114 0.0196(6) 0.0446(8) 0.0169(6) -0.0019(6) 0.0045(5) 0.0051(5)
C115 0.0233(6) 0.0333(7) 0.0209(6) -0.0025(5) 0.0066(5) -0.0055(5)
C116 0.0182(6) 0.0208(6) 0.0213(6) 0.0001(5) 0.0049(5) 0.0024(5)
C211 0.0154(8) 0.0176(8) 0.0196(8) 0.000 0.0012(6) 0.000
C212 0.0180(6) 0.0196(6) 0.0159(5) 0.0012(4) 0.0017(4) 0.0016(4)
C213 0.0246(6) 0.0200(6) 0.0182(6) 0.0029(5) 0.0013(5) -0.0025(4)
C214 0.0318(10) 0.0155(8) 0.0228(9) 0.000 0.0010(7) 0.000
N11 0.0171(5) 0.0275(5) 0.0151(5) -0.0050(4) 0.0049(4) 0.0001(4)
N21 0.0375(9) 0.0165(7) 0.0372(9) 0.000 0.0258(8) 0.000
O12 0.0201(4) 0.0243(4) 0.0197(4) -0.0032(4) 0.0052(3) 0.0020(3)
Cl12 0.03494(19) 0.01929(16) 0.0452(2) -0.00228(13) 0.01176(16) -0.00467(13)
Cl16 0.0402(2) 0.02055(16) 0.03423(19) 0.00503(13) 0.01296(15) 0.00368(12)
Cl22 0.02857(17) 0.02216(15) 0.02189(15) 0.00499(11) 0.01100(12) 0.00329(11)

loop_
_atom_type_symbol
_atom_type_description
_atom_type_scat_dispersion_real
_atom_type_scat_dispersion_imag
_atom_type_scat_source
C C 0.0033 0.0016 'International Tables Vol C Tables 4.2.6.8 and 6.1.1.4'
H H 0 0 'International Tables Vol C Tables 4.2.6.8 and 6.1.1.4'
N N 0.0061 0.0033 'International Tables Vol C Tables 4.2.6.8 and 6.1.1.4'
O O 0.0106 0.006 'International Tables Vol C Tables 4.2.6.8 and 6.1.1.4'
Cl Cl 0.1484 0.1585 'International Tables Vol C Tables 4.2.6.8 and 6.1.1.4'

loop_
_geom_angle_atom_site_label_1
_geom_angle_atom_site_label_2
_geom_angle_atom_site_label_3
_geom_angle_site_symmetry_1
_geom_angle_site_symmetry_3
_geom_angle
C2 C1 H1A . . 109.5
C2 C1 H1B . . 109.5
H1A C1 H1B . . 109.5
C2 C1 H1C . . 109.5
H1A C1 H1C . . 109.5
H1B C1 H1C . . 109.5
N11 C2 C3 . . 120.52(12)
N11 C2 C1 . . 117.71(11)
C3 C2 C1 . . 121.77(12)
C2 C3 C4 . . 123.62(12)
C2 C3 H3 . . 118.2
C4 C3 H3 . . 118.2
O12 C4 C3 . . 122.73(11)
O12 C4 C5 . . 119.08(12)
C3 C4 C5 . . 118.18(11)
C4 C5 H5A . . 109.5
C4 C5 H5B . . 109.5
H5A C5 H5B . . 109.5
C4 C5 H5C . . 109.5
H5A C5 H5C . . 109.5
H5B C5 H5C . . 109.5
C116 C111 C112 . . 117.33(11)
C116 C111 N11 . . 120.94(11)
C112 C111 N11 . . 121.67(11)
C113 C112 C111 . . 121.56(12)
C113 C112 Cl12 . . 119.29(10)
C111 C112 Cl12 . . 119.15(10)
C114 C113 C112 . . 119.37(12)
C114 C113 H113 . . 120.3
C112 C113 H113 . . 120.3
C113 C114 C115 . . 120.73(12)
C113 C114 H114 . . 119.6
C115 C114 H114 . . 119.6
C114 C115 C116 . . 119.02(12)
C114 C115 H115 . . 120.5
C116 C115 H115 . . 120.5
C115 C116 C111 . . 122.00(11)
C115 C116 Cl16 . . 119.05(10)
C111 C116 Cl16 . . 118.95(9)
N21 C211 C212 . 2 122.62(7)
N21 C211 C212 . . 122.62(8)
C212 C211 C212 2 . 114.76(15)
C213 C212 C211 . . 123.07(12)
C213 C212 Cl22 . . 119.58(10)
C211 C212 Cl22 . . 117.35(9)
C212 C213 C214 . . 119.74(12)
C212 C213 H213 . . 120.1
C214 C213 H213 . . 120.1
C213 C214 C213 . 2 119.55(16)
C213 C214 H214 . . 120.2
C213 C214 H214 2 . 120.2
C2 N11 C111 . . 125.41(11)
C2 N11 H11 . . 113.8(11)
C111 N11 H11 . . 120.7(11)
C211 N21 H21 . . 119.2(12)

loop_
_geom_bond_atom_site_label_1
_geom_bond_atom_site_label_2
_geom_bond_site_symmetry_2
_geom_bond_distance
C1 C2 . 1.5028(18)
C1 H1A . 0.9800
C1 H1B . 0.9800
C1 H1C . 0.9800
C2 N11 . 1.3458(16)
C2 C3 . 1.3745(17)
C3 C4 . 1.4248(18)
C3 H3 . 0.9500
C4 O12 . 1.2501(15)
C4 C5 . 1.5082(18)
C5 H5A . 0.9800
C5 H5B . 0.9800
C5 H5C . 0.9800
C111 C116 . 1.3948(17)
C111 C112 . 1.3960(17)
C111 N11 . 1.4162(15)
C112 C113 . 1.3889(18)
C112 Cl12 . 1.7316(13)
C113 C114 . 1.383(2)
C113 H113 . 0.9500
C114 C115 . 1.385(2)
C114 H114 . 0.9500
C115 C116 . 1.3867(18)
C115 H115 . 0.9500
C116 Cl16 . 1.7322(12)
C211 N21 . 1.357(2)
C211 C212 2 1.4103(15)
C211 C212 . 1.4104(15)
C212 C213 . 1.3835(17)
C212 Cl22 . 1.7437(12)
C213 C214 . 1.3880(16)
C213 H213 . 0.9500
C214 C213 2 1.3881(16)
C214 H214 . 0.9500
N11 H11 . 0.825(16)
N21 H21 . 0.850(17)

loop_
_geom_hbond_atom_site_label_D
_geom_hbond_atom_site_label_H
_geom_hbond_atom_site_label_A
_geom_hbond_distance_DH
_geom_hbond_distance_HA
_geom_hbond_distance_DA
_geom_hbond_angle_DHA
N21 H21 Cl22 0.850(17) 2.578(17) 2.9710(7) 109.4(13)
N11 H11 O12 0.825(16) 1.932(16) 2.6223(13) 140.7(14)
N21 H21 O12 0.850(17) 2.167(17) 2.9732(13) 158.4(16)

loop_
_geom_torsion_atom_site_label_1
_geom_torsion_atom_site_label_2
_geom_torsion_atom_site_label_3
_geom_torsion_atom_site_label_4
_geom_torsion_site_symmetry_1
_geom_torsion_site_symmetry_4
_geom_torsion
N11 C2 C3 C4 . . 0.0(2)
C1 C2 C3 C4 . . -179.84(14)
C2 C3 C4 O12 . . -1.0(2)
C2 C3 C4 C5 . . -179.94(14)
C116 C111 C112 C113 . . 0.53(18)
N11 C111 C112 C113 . . -176.62(11)
C116 C111 C112 Cl12 . . 179.39(9)
N11 C111 C112 Cl12 . . 2.24(16)
C111 C112 C113 C114 . . -0.40(19)
Cl12 C112 C113 C114 . . -179.26(10)
C112 C113 C114 C115 . . -0.05(19)
C113 C114 C115 C116 . . 0.35(19)
C114 C115 C116 C111 . . -0.20(19)
C114 C115 C116 Cl16 . . 179.47(10)
C112 C111 C116 C115 . . -0.23(18)
N11 C111 C116 C115 . . 176.95(11)
C112 C111 C116 Cl16 . . -179.90(9)
N11 C111 C116 Cl16 . . -2.72(16)
N21 C211 C212 C213 . . 178.88(9)
C212 C211 C212 C213 2 . -1.13(9)
N21 C211 C212 Cl22 . . -1.17(10)
C212 C211 C212 Cl22 2 . 178.83(10)
C211 C212 C213 C214 . . 2.23(17)
Cl22 C212 C213 C214 . . -177.73(7)
C212 C213 C214 C213 . 2 -1.07(8)
C3 C2 N11 C111 . . -179.21(13)
C1 C2 N11 C111 . . 0.7(2)
C116 C111 N11 C2 . . 99.59(15)
C112 C111 N11 C2 . . -83.36(16)
